data_7213132
loop_
_publ_author_name
'Ariffin, Azhar'
'Blake, Alexander J.'
'Ebden, Mark R.'
'Li, Wan-Sheung'
'Simpkins, Nigel S.'
'Fox, David N. A.'

_publ_section_title
;
 The diastereoselective and enantioselective substitution reactions of an
 isoindoline--borane complex
;
_journal_issue 17
_journal_name_full 'Journal of the Chemical Society, Perkin Transactions 1'
_journal_page_first 2439
_journal_paper_doi 10.1039/a904788c
_journal_year 1999
_chemical_formula_moiety 'C12 H22 B N Si'
_chemical_formula_sum 'C12 H22 B N Si'
_chemical_formula_weight 219.21
_chemical_name_systematic
; 
 ? 
;
_space_group_IT_number 19
_symmetry_cell_setting orthorhombic
_symmetry_space_group_name_Hall 'P 2ac 2ab'
_symmetry_space_group_name_H-M 'P 21 21 21'
_atom_sites_solution_hydrogens 'BH3 from delta-F, others placed geometrically'
_atom_sites_solution_primary direct
_audit_creation_method SHELXL-97
_cell_angle_alpha 90.00
_cell_angle_beta 90.00
_cell_angle_gamma 90.00
_cell_formula_units_Z 4
_cell_length_a 9.877(4)
_cell_length_b 10.076(5)
_cell_length_c 13.669(9)
_cell_measurement_reflns_used 16
_cell_measurement_temperature 150(2)
_cell_measurement_theta_max 14
_cell_measurement_theta_min 13
_cell_volume 1360.3(12)
_computing_cell_refinement STADI4
_computing_data_collection 'STADI4 (Stoe & Cie, 1997a)'
_computing_data_reduction 'X-RED (Stoe & Cie, 1997b)'
_computing_molecular_graphics 'SHELXTL/PC (Sheldrick, 1994)'
_computing_publication_material SHELXL-97
_computing_structure_refinement 'SHELXL-97 (Sheldrick, 1997)'
_computing_structure_solution 'SHELXS-97 (Sheldrick, 1990)'
_diffrn_ambient_temperature 150(2)
_diffrn_measured_fraction_theta_full 1.000
_diffrn_measured_fraction_theta_max 1.000
_diffrn_measurement_device_type 'Stoe Stadi-4 four-circle'
_diffrn_measurement_method omega/theta
_diffrn_radiation_monochromator graphite
_diffrn_radiation_source 'fine-focus sealed tube'
_diffrn_radiation_type MoK\a
_diffrn_radiation_wavelength 0.71073
_diffrn_reflns_av_R_equivalents 0.021
_diffrn_reflns_av_sigmaI/netI 0.034
_diffrn_reflns_limit_h_max 12
_diffrn_reflns_limit_h_min -12
_diffrn_reflns_limit_k_max 12
_diffrn_reflns_limit_k_min -12
_diffrn_reflns_limit_l_max 16
_diffrn_reflns_limit_l_min -16
_diffrn_reflns_number 3108
_diffrn_reflns_theta_full 26.00
_diffrn_reflns_theta_max 26.00
_diffrn_reflns_theta_min 2.51
_diffrn_standards_decay_% 'random variation +/-3.1'
_diffrn_standards_interval_time 60
_diffrn_standards_number 3
_exptl_absorpt_coefficient_mu 0.143
_exptl_absorpt_correction_T_max 0.988
_exptl_absorpt_correction_T_min 0.948
_exptl_absorpt_correction_type numerical
_exptl_absorpt_process_details 'X-RED (Stoe & Cie, 1997b)'
_exptl_crystal_colour colourless
_exptl_crystal_density_diffrn 1.070
_exptl_crystal_density_meas ?
_exptl_crystal_density_method 'not measured'
_exptl_crystal_description plate
_exptl_crystal_F_000 480
_exptl_crystal_size_max 0.38
_exptl_crystal_size_mid 0.36
_exptl_crystal_size_min 0.08
_refine_diff_density_max 0.26
_refine_diff_density_min -0.21
_refine_diff_density_rms 0.05
_refine_ls_abs_structure_details 'Flack H D (1983), Acta Cryst. A39, 876-881'
_refine_ls_abs_structure_Flack 0.0(2)
_refine_ls_extinction_method none
_refine_ls_goodness_of_fit_ref 1.03
_refine_ls_hydrogen_treatment 'BH3 as rigid rotating group, others with riding model'
_refine_ls_matrix_type full
_refine_ls_number_parameters 138
_refine_ls_number_reflns 2647
_refine_ls_number_restraints 0
_refine_ls_restrained_S_all 1.03
_refine_ls_R_factor_all 0.0643
_refine_ls_R_factor_gt 0.0563
_refine_ls_shift/su_max 0.001
_refine_ls_shift/su_mean 0.000
_refine_ls_structure_factor_coef Fsqd
_refine_ls_weighting_details 'calc w=1/[\s^2^(Fo^2^)+(0.066P)^2^+1.441P] where P=(Fo^2^+2Fc^2^)/3'
_refine_ls_weighting_scheme calc
_refine_ls_wR_factor_gt 0.134
_refine_ls_wR_factor_ref 0.143
_reflns_number_gt 2362
_reflns_number_total 2647
_reflns_threshold_expression >2sigma(I)
_cod_data_source_file 904788csup1.cif
_cod_data_source_block Compound_5b
_cod_depositor_comments
;
The following automatic conversions were performed:
'_atom_site_symetry_multiplicity' tag replaced with
'_atom_site_symmetry_multiplicity'.

Automatic conversion script
Id: cif_correct_tags 1440 2010-10-19 06:21:57Z saulius 

The following automatic conversions were performed:

'_exptl_crystal_density_meas' value 'not measured' was changed to '?'
- the value is perceived as not measured.

Automatic conversion script
Id: cif_fix_values 3008 2015-01-20 13:52:24Z robertas 
;
_cod_original_sg_symbol_H-M P2(1)2(1)2(1)
_cod_database_code 7213132

loop_
_symmetry_equiv_pos_as_xyz
'x, y, z'
'-x+1/2, -y, z+1/2'
'-x, y+1/2, -z+1/2'
'x+1/2, -y+1/2, -z'

loop_
_atom_site_label
_atom_site_type_symbol
_atom_site_fract_x
_atom_site_fract_y
_atom_site_fract_z
_atom_site_U_iso_or_equiv
_atom_site_adp_type
_atom_site_occupancy
_atom_site_symmetry_multiplicity
_atom_site_calc_flag
_atom_site_refinement_flags
C1 C 0.1374(3) -0.0466(3) 0.1278(2) 0.0249(6) Uani 1 1 d .
H1A H 0.1124 0.0223 0.1773 0.030 Uiso 1 1 calc R
N2 N 0.0715(3) -0.1760(2) 0.16240(18) 0.0280(6) Uani 1 1 d .
B B -0.0750(4) -0.1527(4) 0.2120(3) 0.0391(9) Uani 1 1 d .
H1A H -0.1382 -0.1185 0.1628 0.059 Uiso 1 1 calc R
H1B H -0.0666 -0.0883 0.2654 0.059 Uiso 1 1 calc R
H1C H -0.1091 -0.2370 0.2379 0.059 Uiso 1 1 calc R
C2' C 0.0610(4) -0.2728(3) 0.0799(2) 0.0345(7) Uani 1 1 d .
H2'A H 0.1505 -0.2856 0.0505 0.052 Uiso 1 1 calc R
H2'B H -0.0017 -0.2383 0.0305 0.052 Uiso 1 1 calc R
H2'C H 0.0272 -0.3578 0.1047 0.052 Uiso 1 1 calc R
C3 C 0.1690(3) -0.2337(3) 0.2357(2) 0.0315(7) Uani 1 1 d .
H3A H 0.1480 -0.2024 0.3026 0.038 Uiso 1 1 calc R
H3B H 0.1661 -0.3319 0.2347 0.038 Uiso 1 1 calc R
C3' C 0.3046(3) -0.1837(3) 0.2027(2) 0.0281(7) Uani 1 1 d .
C4 C 0.4319(3) -0.2273(3) 0.2295(2) 0.0338(7) Uani 1 1 d .
H4A H 0.4424 -0.3035 0.2697 0.041 Uiso 1 1 calc R
C5 C 0.5444(3) -0.1576(4) 0.1964(3) 0.0369(8) Uani 1 1 d .
H5A H 0.6325 -0.1850 0.2157 0.044 Uiso 1 1 calc R
C6 C 0.5294(3) -0.0494(3) 0.1360(2) 0.0350(8) Uani 1 1 d .
H6A H 0.6073 -0.0040 0.1129 0.042 Uiso 1 1 calc R
C7 C 0.4003(3) -0.0054(3) 0.1084(2) 0.0307(7) Uani 1 1 d .
H7A H 0.3901 0.0698 0.0672 0.037 Uiso 1 1 calc R
C7' C 0.2873(3) -0.0740(3) 0.1424(2) 0.0256(6) Uani 1 1 d .
Si Si 0.09148(8) 0.02715(7) 0.00204(6) 0.0285(2) Uani 1 1 d .
C11 C 0.1312(4) 0.2077(3) 0.0139(3) 0.0439(9) Uani 1 1 d .
H11A H 0.1107 0.2528 -0.0479 0.066 Uiso 1 1 calc R
H11B H 0.2274 0.2188 0.0293 0.066 Uiso 1 1 calc R
H11C H 0.0763 0.2462 0.0664 0.066 Uiso 1 1 calc R
C12 C 0.1985(4) -0.0481(3) -0.0954(2) 0.0348(7) Uani 1 1 d .
H12A H 0.1740 -0.0099 -0.1589 0.052 Uiso 1 1 calc R
H12B H 0.1836 -0.1443 -0.0970 0.052 Uiso 1 1 calc R
H12C H 0.2940 -0.0299 -0.0817 0.052 Uiso 1 1 calc R
C13 C -0.0911(4) 0.0127(4) -0.0321(3) 0.0449(8) Uani 1 1 d .
H13A H -0.1054 0.0520 -0.0968 0.067 Uiso 1 1 calc R
H13B H -0.1466 0.0595 0.0163 0.067 Uiso 1 1 calc R
H13C H -0.1171 -0.0812 -0.0336 0.067 Uiso 1 1 calc R

loop_
_atom_site_aniso_label
_atom_site_aniso_U_11
_atom_site_aniso_U_22
_atom_site_aniso_U_33
_atom_site_aniso_U_23
_atom_site_aniso_U_13
_atom_site_aniso_U_12
C1 0.0270(14) 0.0204(14) 0.0273(14) -0.0017(12) 0.0020(11) -0.0006(11)
N2 0.0268(13) 0.0261(12) 0.0311(13) 0.0003(10) 0.0000(11) -0.0031(11)
B 0.034(2) 0.042(2) 0.041(2) 0.0034(17) 0.0098(17) -0.0005(18)
C2' 0.0399(19) 0.0290(15) 0.0347(16) -0.0032(13) -0.0026(14) -0.0064(14)
C3 0.0341(18) 0.0294(15) 0.0311(16) 0.0034(13) 0.0005(13) -0.0002(14)
C3' 0.0332(16) 0.0272(15) 0.0237(14) -0.0043(12) 0.0015(13) -0.0021(12)
C4 0.0360(18) 0.0316(16) 0.0337(16) -0.0013(13) -0.0030(14) 0.0054(14)
C5 0.0301(16) 0.0416(18) 0.0390(18) -0.0138(16) -0.0038(14) 0.0040(14)
C6 0.0268(16) 0.0387(19) 0.0396(18) -0.0117(16) 0.0019(13) -0.0070(14)
C7 0.0314(16) 0.0306(16) 0.0302(14) -0.0030(12) 0.0023(13) -0.0052(13)
C7' 0.0278(15) 0.0249(15) 0.0243(14) -0.0051(11) -0.0019(11) -0.0009(12)
Si 0.0313(4) 0.0262(4) 0.0281(4) 0.0018(4) 0.0002(4) 0.0030(3)
C11 0.065(2) 0.0264(15) 0.0399(19) 0.0047(15) -0.0001(18) 0.0019(15)
C12 0.0404(18) 0.0323(17) 0.0317(15) 0.0003(14) 0.0026(14) 0.0005(15)
C13 0.0350(17) 0.054(2) 0.0454(18) 0.0123(16) -0.0024(15) 0.0053(18)

loop_
_atom_type_symbol
_atom_type_description
_atom_type_scat_dispersion_real
_atom_type_scat_dispersion_imag
_atom_type_scat_source
C C 0.0033 0.0016 'International Tables Vol C Tables 4.2.6.8 and 6.1.1.4'
H H 0.0000 0.0000 'International Tables Vol C Tables 4.2.6.8 and 6.1.1.4'
B B 0.0013 0.0007 'International Tables Vol C Tables 4.2.6.8 and 6.1.1.4'
N N 0.0061 0.0033 'International Tables Vol C Tables 4.2.6.8 and 6.1.1.4'
Si Si 0.0817 0.0704 'International Tables Vol C Tables 4.2.6.8 and 6.1.1.4'

loop_
_geom_angle_atom_site_label_1
_geom_angle_atom_site_label_2
_geom_angle_atom_site_label_3
_geom_angle
C7' C1 N2 102.6(2)
C7' C1 Si 114.6(2)
N2 C1 Si 120.2(2)
C2' N2 C3 107.1(2)
C2' N2 C1 110.6(2)
C3 N2 C1 105.2(2)
C2' N2 B 110.5(3)
C3 N2 B 110.5(2)
C1 N2 B 112.7(2)
C3' C3 N2 104.0(2)
C4 C3' C7' 121.5(3)
C4 C3' C3 128.8(3)
C7' C3' C3 109.6(3)
C3' C4 C5 118.8(3)
C6 C5 C4 120.6(3)
C5 C6 C7 120.7(3)
C7' C7 C6 118.8(3)
C3' C7' C7 119.6(3)
C3' C7' C1 110.0(3)
C7 C7' C1 130.3(3)
C12 Si C11 109.86(17)
C12 Si C13 109.70(17)
C11 Si C13 107.48(17)
C12 Si C1 110.36(15)
C11 Si C1 104.41(15)
C13 Si C1 114.81(14)

loop_
_geom_bond_atom_site_label_1
_geom_bond_atom_site_label_2
_geom_bond_distance
C1 N2 1.532(4)
N2 C3 1.506(4)
C3 C3' 1.500(4)
C3' C4 1.381(5)
C4 C5 1.390(5)
C5 C6 1.375(5)
C6 C7 1.402(5)
C7 C7' 1.393(4)
C7' C1 1.520(4)
C7' C3' 1.390(4)
C1 Si 1.927(3)
Si C11 1.868(3)
Si C12 1.862(3)
Si C13 1.868(4)
N2 C2' 1.494(4)
N2 B 1.615(4)

loop_
_geom_torsion_atom_site_label_1
_geom_torsion_atom_site_label_2
_geom_torsion_atom_site_label_3
_geom_torsion_atom_site_label_4
_geom_torsion
C7' C1 N2 C2' -88.2(3)
Si C1 N2 C2' 40.4(3)
C7' C1 N2 C3 27.2(3)
Si C1 N2 C3 155.8(2)
C7' C1 N2 B 147.6(3)
Si C1 N2 B -83.8(3)
C2' N2 C3 C3' 89.0(3)
C1 N2 C3 C3' -28.8(3)
B N2 C3 C3' -150.6(3)
N2 C3 C3' C4 -164.7(3)
N2 C3 C3' C7' 19.6(3)
C7' C3' C4 C5 1.3(4)
C3 C3' C4 C5 -174.1(3)
C3' C4 C5 C6 -1.7(5)
C4 C5 C6 C7 1.4(5)
C5 C6 C7 C7' -0.6(4)
C4 C3' C7' C7 -0.5(4)
C3 C3' C7' C7 175.7(3)
C4 C3' C7' C1 -178.3(3)
C3 C3' C7' C1 -2.2(3)
C6 C7 C7' C3' 0.1(4)
C6 C7 C7' C1 177.4(3)
N2 C1 C7' C3' -15.7(3)
Si C1 C7' C3' -147.8(2)
N2 C1 C7' C7 166.8(3)
Si C1 C7' C7 34.7(4)
C7' C1 Si C12 37.3(2)
N2 C1 Si C12 -85.7(3)
C7' C1 Si C11 -80.7(2)
N2 C1 Si C11 156.3(2)
C7' C1 Si C13 161.9(2)
N2 C1 Si C13 38.9(3)
